data_7121651
loop_
_publ_author_name
'Reinholdt, Anders'
'Hill, Anthony F.'
'Bendix, Jesper'

_publ_section_title
;
 Synthons for carbide complex chemistry.
;
_journal_issue 45
_journal_name_full 'Chemical communications (Cambridge, England)'
_journal_page_first 5708
_journal_page_last 5711
_journal_paper_doi 10.1039/c8cc03596b
_journal_volume 54
_journal_year 2018
_chemical_formula_moiety 'C45 H69 Cl N P2 Ru, 6.5(C H Cl3), Cl'
_chemical_formula_sum 'C51.5 H75.5 Cl21.5 N P2 Ru'
_chemical_formula_weight 1633.81
_space_group_crystal_system monoclinic
_space_group_IT_number 14
_space_group_name_Hall '-P 2ybc'
_space_group_name_H-M_alt 'P 1 21/c 1'
_symmetry_space_group_name_Hall '-P 2ybc'
_symmetry_space_group_name_H-M 'P 1 21/c 1'
_atom_sites_solution_hydrogens mixed
_audit_creation_date 2018-01-20
_audit_creation_method
;
Olex2 1.2
(compiled 2015.09.30 svn.r3233 for OlexSys, GUI svn.r5103)
;
_audit_update_record
;
2018-02-15 deposited with the CCDC.
2018-05-11 downloaded from the CCDC.
;
_cell_angle_alpha 90
_cell_angle_beta 94.149(3)
_cell_angle_gamma 90
_cell_formula_units_Z 4
_cell_length_a 16.7297(10)
_cell_length_b 19.5656(10)
_cell_length_c 21.1868(13)
_cell_measurement_reflns_used 9655
_cell_measurement_temperature 120(2)
_cell_measurement_theta_max 30.565
_cell_measurement_theta_min 2.294
_cell_volume 6916.8(7)
_computing_molecular_graphics 'Olex2 (Dolomanov et al., 2009)'
_computing_publication_material 'Olex2 (Dolomanov et al., 2009)'
_computing_structure_refinement 'ShelXL (Sheldrick, 2015)'
_computing_structure_solution 'olex2.solve (Bourhis et al., 2015)'
_diffrn_ambient_temperature 120(2)
_diffrn_measured_fraction_theta_full 0.999
_diffrn_measured_fraction_theta_max 0.999
_diffrn_measurement_device_type 'Bruker APEX-II CCD'
_diffrn_measurement_method '\f and \w scans'
_diffrn_radiation_type MoK\a
_diffrn_radiation_wavelength 0.71073
_diffrn_reflns_av_R_equivalents 0.0508
_diffrn_reflns_av_unetI/netI 0.0242
_diffrn_reflns_Laue_measured_fraction_full 0.999
_diffrn_reflns_Laue_measured_fraction_max 0.999
_diffrn_reflns_limit_h_max 21
_diffrn_reflns_limit_h_min -21
_diffrn_reflns_limit_k_max 25
_diffrn_reflns_limit_k_min -25
_diffrn_reflns_limit_l_max 27
_diffrn_reflns_limit_l_min -27
_diffrn_reflns_number 139418
_diffrn_reflns_point_group_measured_fraction_full 0.999
_diffrn_reflns_point_group_measured_fraction_max 0.999
_diffrn_reflns_theta_full 26.000
_diffrn_reflns_theta_max 27.103
_diffrn_reflns_theta_min 2.191
_diffrn_standards_number 0
_exptl_absorpt_coefficient_mu 1.139
_exptl_absorpt_correction_T_max 0.7461
_exptl_absorpt_correction_T_min 0.6074
_exptl_absorpt_correction_type multi-scan
_exptl_absorpt_process_details
;
SADABS-2016/2 (Bruker,2016/2) was used for absorption correction.
wR2(int) was 0.0980 before and 0.0608 after correction.
The Ratio of minimum to maximum transmission is 0.8141.
The \l/2 correction factor is Not present.
;
_exptl_crystal_colour 'clear yellow'
_exptl_crystal_colour_lustre clear
_exptl_crystal_colour_primary yellow
_exptl_crystal_density_diffrn 1.569
_exptl_crystal_description block
_exptl_crystal_F_000 3324
_exptl_crystal_size_max 0.375
_exptl_crystal_size_mid 0.284
_exptl_crystal_size_min 0.17
_refine_diff_density_max 1.650
_refine_diff_density_min -1.329
_refine_diff_density_rms 0.095
_refine_ls_extinction_method none
_refine_ls_goodness_of_fit_ref 1.094
_refine_ls_hydrogen_treatment mixed
_refine_ls_matrix_type full
_refine_ls_number_parameters 808
_refine_ls_number_reflns 15246
_refine_ls_number_restraints 34
_refine_ls_restrained_S_all 1.107
_refine_ls_R_factor_all 0.0592
_refine_ls_R_factor_gt 0.0493
_refine_ls_shift/su_max 0.002
_refine_ls_shift/su_mean 0.000
_refine_ls_structure_factor_coef Fsqd
_refine_ls_weighting_details 'w=1/[\s^2^(Fo^2^)+(0.0284P)^2^+26.6205P] where P=(Fo^2^+2Fc^2^)/3'
_refine_ls_weighting_scheme calc
_refine_ls_wR_factor_gt 0.1090
_refine_ls_wR_factor_ref 0.1139
_reflns_Friedel_coverage 0.000
_reflns_number_gt 13196
_reflns_number_total 15246
_reflns_threshold_expression 'I > 2\s(I)'
_cod_data_source_file c8cc03596b2.cif
_cod_data_source_block mo_d8v3233_0m-1
_cod_depositor_comments 'Adding full bibliography for 7121645--7121655.cif.'
_cod_original_formula_sum 'C51.50 H75.50 Cl21.50 N P2 Ru'
_cod_database_code 7121651
_shelxl_version_number 2013-3
_shelx_space_group_comment
;
The symmetry employed for this shelxl refinement is uniquely defined
by the following loop, which should always be used as a source of
symmetry information in preference to the above space-group names.
They are only intended as comments.
;
_shelx_estimated_absorpt_t_max 0.830
_shelx_estimated_absorpt_t_min 0.675
_olex2_refinement_description
;
1. Others
 Fixed Sof: Cl22(0.5) Cl21(0.5) Cl23(0.5) C52(0.5) H52(0.5)
 Fixed Uiso: H1(0.017) H29A(0.022) H29B(0.022) H13A(0.027) H13B(0.027)
 H31(0.027) H20(0.028) H11(0.025) H19A(0.023) H19B(0.023) H8A(0.02) H8B(0.02)
 H27A(0.022) H27B(0.022) H39A(0.022) H39B(0.022) H41(0.032) H18A(0.025)
 H18B(0.025) H38A(0.024) H38B(0.024) H43A(0.038) H43B(0.038) H3A(0.021)
 H3B(0.021) H10(0.024) H21(0.033) H33A(0.029) H33B(0.029) H9A(0.02) H9B(0.02)
 H35A(0.032) H35B(0.032) H30(0.027) H2A(0.021) H2B(0.021) H37A(0.022)
 H37B(0.022) H4A(0.021) H4B(0.021) H23A(0.035) H23B(0.035) H12(0.025)
 H17A(0.02) H17B(0.02) H40(0.031) H22(0.029) H5A(0.02) H5B(0.02) H42(0.031)
 H7A(0.019) H7B(0.019) H14A(0.029) H14B(0.029) H15A(0.027) H15B(0.027)
 H24A(0.035) H24B(0.035) H28A(0.021) H28B(0.021) H34A(0.031) H34B(0.031)
 H46(0.037) H25A(0.033) H25B(0.033) H48(0.05) H45A(0.035) H45B(0.035)
 H32(0.028) H44A(0.036) H44B(0.036) H47(0.057) H51(0.051) H51A(0.051)
 H50(0.054) H49(0.041) H49A(0.081) H50A(0.056) H52(0.056)
 Fixed X: H1(0.1366) H29A(0.4141) H29B(0.4238) H13A(0.3355) H13B(0.2512)
 H31(0.3053) H20(0.4293) H11(0.3012) H19A(0.193) H19B(0.2828) H8A(0.2887)
 H8B(0.2234) H27A(0.3126) H27B(0.2356) H39A(0.2754) H39B(0.184) H41(0.1734)
 H18A(0.2408) H18B(0.1674) H38A(0.1516) H38B(0.2224) H43A(0.3125) H43B(0.298)
 H3A(0.0733) H3B(0.1554) H10(0.3354) H21(0.2) H33A(0.2485) H33B(0.3339)
 H9A(0.4312) H9B(0.4159) H35A(0.4559) H35B(0.4462) H30(0.3257) H2A(0.1281)
 H2B(0.1466) H37A(0.3693) H37B(0.3875) H4A(0.1545) H4B(0.0716) H23A(0.3256)
 H23B(0.3388) H12(0.5078) H17A(0.399) H17B(0.3847) H40(0.4082) H22(0.2368)
 H5A(0.1407) H5B(0.1212) H42(0.2237) H7A(0.2444) H7B(0.3244) H14A(0.4403)
 H14B(0.4231) H15A(0.4557) H15B(0.4617) H24A(0.147) H24B(0.2073) H28A(0.223)
 H28B(0.2915) H34A(0.4273) H34B(0.443) H46(0.5333) H25A(0.3767) H25B(0.349)
 H48(0.0284) H45A(0.3629) H45B(0.3282) H32(0.5044) H44A(0.1282) H44B(0.1839)
 H47(0.4945) H51(0.1963) H51A(0.2135) H50(0.0305) H49(0.078) H49A(0.0543) H50A(-
 0.0214)
 Fixed Y: H1(0.6565) H29A(0.5463) H29B(0.4844) H13A(0.9889) H13B(0.9662)
 H31(0.4801) H20(0.8363) H11(0.877) H19A(0.7268) H19B(0.6978) H8A(0.7856)
 H8B(0.8433) H27A(0.3919) H27B(0.3994) H39A(0.5925) H39B(0.5684) H41(0.369)
 H18A(0.9044) H18B(0.8533) H38A(0.4492) H38B(0.3976) H43A(0.3498) H43B(0.3687)
 H3A(0.7288) H3B(0.7379) H10(1.0128) H21(0.9142) H33A(0.381) H33B(0.3622)
 H9A(0.8289) H9B(0.7782) H35A(0.3512) H35B(0.3641) H30(0.3165) H2A(0.781)
 H2B(0.8306) H37A(0.4379) H37B(0.5137) H4A(0.6066) H4B(0.6078) H23A(0.8965)
 H23B(0.9293) H12(0.8673) H17A(0.7763) H17B(0.8566) H40(0.4331) H22(0.7075)
 H5A(0.4989) H5B(0.5316) H42(0.5642) H7A(0.9248) H7B(0.9215) H14A(0.9002)
 H14B(0.821) H15A(0.9547) H15B(0.9824) H24A(0.8014) H24B(0.8181) H28A(0.4983)
 H28B(0.5557) H34A(0.5262) H34B(0.4506) H46(0.6844) H25A(0.7231) H25B(0.77)
 H48(0.4445) H45A(0.544) H45B(0.4879) H32(0.4625) H44A(0.4804) H44B(0.4495)
 H47(0.1543) H51(0.1464) H51A(0.1388) H50(0.6895) H49(0.2818) H49A(0.2388)
 H50A(0.3276)
 Fixed Z: H1(0.2547) H29A(0.1739) H29B(0.2234) H13A(0.0872) H13B(0.1123)
 H31(0.0121) H20(0.4523) H11(0.0489) H19A(0.3639) H19B(0.3681) H8A(0.1221)
 H8B(0.1341) H27A(0.2222) H27B(0.1731) H39A(0.3541) H39B(0.3426) H41(0.3879)
 H18A(0.3382) H18B(0.3466) H38A(0.3029) H38B(0.2882) H43A(0.3775) H43B(0.4494)
 H3A(0.1802) H3B(0.1463) H10(0.1974) H21(0.4434) H33A(0.0566) H33B(0.0312)
 H9A(0.2517) H9B(0.1925) H35A(0.1098) H35B(0.1836) H30(0.1349) H2A(0.2725)
 H2B(0.2151) H37A(0.3059) H37B(0.3318) H4A(0.1311) H4B(0.1649) H23A(0.4997)
 H23B(0.4319) H12(0.1677) H17A(0.355) H17B(0.3442) H40(0.4165) H22(0.472)
 H5A(0.1761) H5B(0.2426) H42(0.4529) H7A(0.2247) H7B(0.2711) H14A(0.0688)
 H14B(0.082) H15A(0.2324) H15B(0.1617) H24A(0.4519) H24B(0.5123) H28A(0.0982)
 H28B(0.0989) H34A(0.0587) H34B(0.033) H46(0.3783) H25A(0.4615) H25B(0.518)
 H48(0.6962) H45A(0.4441) H45B(0.4901) H32(0.1376) H44A(0.4146) H44B(0.4725)
 H47(0.2949) H51(0.3257) H51A(0.332) H50(0.4397) H49(0.7014) H49A(0.1945)
 H50A(0.5625)
;
_olex2_submission_special_instructions 'No special instructions were received'

loop_
_space_group_symop_operation_xyz
'x, y, z'
'-x, y+1/2, -z+1/2'
'-x, -y, -z'
'x, -y-1/2, z-1/2'

loop_
_atom_site_label
_atom_site_type_symbol
_atom_site_fract_x
_atom_site_fract_y
_atom_site_fract_z
_atom_site_U_iso_or_equiv
_atom_site_adp_type
_atom_site_occupancy
_atom_site_site_symmetry_order
_atom_site_calc_flag
_atom_site_refinement_flags_posn
_atom_site_refinement_flags_adp
_atom_site_refinement_flags_occupancy
_atom_site_disorder_assembly
_atom_site_disorder_group
Ru1 Ru 0.28643(2) 0.65830(2) 0.23383(2) 0.01123(6) Uani 1 1 d . . . . .
Cl1 Cl 0.41337(4) 0.64954(4) 0.29295(4) 0.01808(15) Uani 1 1 d . . . . .
P2 P 0.26099(5) 0.53655(4) 0.23136(4) 0.01234(15) Uani 1 1 d . . . . .
P1 P 0.26677(5) 0.77826(4) 0.25666(4) 0.01226(15) Uani 1 1 d . . . . .
Cl3 Cl 0.52863(6) 0.58900(5) 0.44006(4) 0.0320(2) Uani 1 1 d . . . . .
Cl5 Cl 0.57442(7) 0.72585(5) 0.47652(5) 0.0418(2) Uani 1 1 d . . . . .
Cl11 Cl 0.16461(8) 0.43476(6) 0.70698(7) 0.0544(3) Uani 1 1 d . . . . .
Cl10 Cl 0.06002(8) 0.51567(7) 0.78045(7) 0.0544(3) Uani 1 1 d . . . . .
Cl9 Cl 0.06677(8) 0.54189(7) 0.64751(7) 0.0591(3) Uani 1 1 d . . . . .
Cl4 Cl 0.66537(9) 0.65228(7) 0.38836(7) 0.0637(4) Uani 1 1 d . . . . .
Cl6 Cl 0.48066(9) 0.17517(10) 0.39852(7) 0.0765(5) Uani 1 1 d . . . . .
Cl7 Cl 0.38525(10) 0.09086(8) 0.31247(10) 0.0813(5) Uani 1 1 d . . . . .
Cl8 Cl 0.39637(9) 0.23504(9) 0.28889(11) 0.0837(5) Uani 1 1 d . . . . .
N1 N 0.16111(15) 0.66219(13) 0.21334(12) 0.0141(5) Uani 1 1 d . . . . .
H1 H 0.1366 0.6565 0.2547 0.017 Uiso 1 1 calc R . . . .
C26 C 0.31172(19) 0.48442(16) 0.17234(14) 0.0151(6) Uani 1 1 d . . . . .
C29 C 0.40295(19) 0.49719(17) 0.18009(15) 0.0182(6) Uani 1 1 d . . . . .
H29A H 0.4141 0.5463 0.1739 0.022 Uiso 1 1 calc R . . . .
H29B H 0.4238 0.4844 0.2234 0.022 Uiso 1 1 calc R . . . .
C13 C 0.3094(2) 0.95640(17) 0.11506(15) 0.0229(7) Uani 1 1 d . . . . .
H13A H 0.3355 0.9889 0.0872 0.027 Uiso 1 1 calc R . . . .
H13B H 0.2512 0.9662 0.1123 0.027 Uiso 1 1 calc R . . . .
C31 C 0.3250(2) 0.46516(18) 0.05558(15) 0.0226(7) Uani 1 1 d . . . . .
H31 H 0.3053 0.4801 0.0121 0.027 Uiso 1 1 calc R . . . .
C20 C 0.3721(2) 0.82681(18) 0.43779(15) 0.0235(7) Uani 1 1 d . . . . .
H20 H 0.4293 0.8363 0.4523 0.028 Uiso 1 1 calc R . . . .
C11 C 0.3240(2) 0.88273(17) 0.09351(14) 0.0204(7) Uani 1 1 d . . . . .
H11 H 0.3012 0.8770 0.0489 0.025 Uiso 1 1 calc R . . . .
C19 C 0.2493(2) 0.73745(16) 0.37825(15) 0.0189(6) Uani 1 1 d . . . . .
H19A H 0.1930 0.7268 0.3639 0.023 Uiso 1 1 calc R . . . .
H19B H 0.2828 0.6978 0.3681 0.023 Uiso 1 1 calc R . . . .
C8 C 0.28150(19) 0.83317(16) 0.13654(14) 0.0168(6) Uani 1 1 d . . . . .
H8A H 0.2887 0.7856 0.1221 0.020 Uiso 1 1 calc R . . . .
H8B H 0.2234 0.8433 0.1341 0.020 Uiso 1 1 calc R . . . .
C27 C 0.2941(2) 0.40742(16) 0.17916(15) 0.0183(6) Uani 1 1 d . . . . .
H27A H 0.3126 0.3919 0.2222 0.022 Uiso 1 1 calc R . . . .
H27B H 0.2356 0.3994 0.1731 0.022 Uiso 1 1 calc R . . . .
C39 C 0.2388(2) 0.55299(16) 0.35631(15) 0.0183(6) Uani 1 1 d . . . . .
H39A H 0.2754 0.5925 0.3541 0.022 Uiso 1 1 calc R . . . .
H39B H 0.1840 0.5684 0.3426 0.022 Uiso 1 1 calc R . . . .
C41 C 0.2103(2) 0.40893(18) 0.38529(16) 0.0265(8) Uani 1 1 d . . . . .
H41 H 0.1734 0.3690 0.3879 0.032 Uiso 1 1 calc R . . . .
C6 C 0.31690(18) 0.84074(15) 0.20587(13) 0.0140(6) Uani 1 1 d . . . . .
C18 C 0.2241(2) 0.86274(17) 0.36021(15) 0.0211(7) Uani 1 1 d . . . . .
H18A H 0.2408 0.9044 0.3382 0.025 Uiso 1 1 calc R . . . .
H18B H 0.1674 0.8533 0.3466 0.025 Uiso 1 1 calc R . . . .
C16 C 0.27711(19) 0.80162(15) 0.34289(14) 0.0153(6) Uani 1 1 d . . . . .
C38 C 0.2069(2) 0.43485(17) 0.31650(15) 0.0202(7) Uani 1 1 d . . . . .
H38A H 0.1516 0.4492 0.3029 0.024 Uiso 1 1 calc R . . . .
H38B H 0.2224 0.3976 0.2882 0.024 Uiso 1 1 calc R . . . .
C43 C 0.2957(3) 0.3867(2) 0.40567(17) 0.0315(9) Uani 1 1 d . . . . .
H43A H 0.3125 0.3498 0.3775 0.038 Uiso 1 1 calc R . . . .
H43B H 0.2980 0.3687 0.4494 0.038 Uiso 1 1 calc R . . . .
C3 C 0.13245(19) 0.72926(16) 0.18735(15) 0.0175(6) Uani 1 1 d . . . . .
H3A H 0.0733 0.7288 0.1802 0.021 Uiso 1 1 calc R . . . .
H3B H 0.1554 0.7379 0.1463 0.021 Uiso 1 1 calc R . . . .
C10 C 0.3442(2) 0.96478(17) 0.18326(15) 0.0203(7) Uani 1 1 d . . . . .
H10 H 0.3354 1.0128 0.1974 0.024 Uiso 1 1 calc R . . . .
C21 C 0.2332(2) 0.87398(18) 0.43244(17) 0.0271(8) Uani 1 1 d . . . . .
H21 H 0.2000 0.9142 0.4434 0.033 Uiso 1 1 calc R . . . .
C33 C 0.3069(2) 0.38901(18) 0.06319(16) 0.0245(7) Uani 1 1 d . . . . .
H33A H 0.2485 0.3810 0.0566 0.029 Uiso 1 1 calc R . . . .
H33B H 0.3339 0.3622 0.0312 0.029 Uiso 1 1 calc R . . . .
C9 C 0.40742(18) 0.82540(17) 0.20765(14) 0.0165(6) Uani 1 1 d . . . . .
H9A H 0.4312 0.8289 0.2517 0.020 Uiso 1 1 calc R . . . .
H9B H 0.4159 0.7782 0.1925 0.020 Uiso 1 1 calc R . . . .
C35 C 0.4272(2) 0.37861(19) 0.14030(17) 0.0264(8) Uani 1 1 d . . . . .
H35A H 0.4559 0.3512 0.1098 0.032 Uiso 1 1 calc R . . . .
H35B H 0.4462 0.3641 0.1836 0.032 Uiso 1 1 calc R . . . .
C30 C 0.3371(2) 0.36627(17) 0.12971(16) 0.0227(7) Uani 1 1 d . . . . .
H30 H 0.3257 0.3165 0.1349 0.027 Uiso 1 1 calc R . . . .
C2 C 0.15845(18) 0.78524(16) 0.23431(16) 0.0175(6) Uani 1 1 d . . . . .
H2A H 0.1281 0.7810 0.2725 0.021 Uiso 1 1 calc R . . . .
H2B H 0.1466 0.8306 0.2151 0.021 Uiso 1 1 calc R . . . .
C37 C 0.35090(19) 0.47420(17) 0.33399(14) 0.0181(6) Uani 1 1 d . . . . .
H37A H 0.3693 0.4379 0.3059 0.022 Uiso 1 1 calc R . . . .
H37B H 0.3875 0.5137 0.3318 0.022 Uiso 1 1 calc R . . . .
C4 C 0.13061(19) 0.60451(16) 0.17244(15) 0.0175(6) Uani 1 1 d . . . . .
H4A H 0.1545 0.6066 0.1311 0.021 Uiso 1 1 calc R . . . .
H4B H 0.0716 0.6078 0.1649 0.021 Uiso 1 1 calc R . . . .
C23 C 0.3203(3) 0.88802(19) 0.45357(16) 0.0290(8) Uani 1 1 d . . . . .
H23A H 0.3256 0.8965 0.4997 0.035 Uiso 1 1 calc R . . . .
H23B H 0.3388 0.9293 0.4319 0.035 Uiso 1 1 calc R . . . .
C12 C 0.4489(2) 0.87655(18) 0.16537(15) 0.0206(7) Uani 1 1 d . . . . .
H12 H 0.5078 0.8673 0.1677 0.025 Uiso 1 1 calc R . . . .
C17 C 0.3653(2) 0.81557(16) 0.36575(14) 0.0171(6) Uani 1 1 d . . . . .
H17A H 0.3990 0.7763 0.3550 0.020 Uiso 1 1 calc R . . . .
H17B H 0.3847 0.8566 0.3442 0.020 Uiso 1 1 calc R . . . .
C40 C 0.3525(2) 0.4477(2) 0.40240(15) 0.0259(8) Uani 1 1 d . . . . .
H40 H 0.4082 0.4331 0.4165 0.031 Uiso 1 1 calc R . . . .
C22 C 0.2557(2) 0.74920(18) 0.45019(16) 0.0243(7) Uani 1 1 d . . . . .
H22 H 0.2368 0.7075 0.4720 0.029 Uiso 1 1 calc R . . . .
C36 C 0.26464(18) 0.49596(16) 0.31166(14) 0.0147(6) Uani 1 1 d . . . . .
C5 C 0.15313(18) 0.53745(16) 0.20546(15) 0.0169(6) Uani 1 1 d . . . . .
H5A H 0.1407 0.4989 0.1761 0.020 Uiso 1 1 calc R . . . .
H5B H 0.1212 0.5316 0.2426 0.020 Uiso 1 1 calc R . . . .
C42 C 0.2407(2) 0.52674(19) 0.42470(16) 0.0256(7) Uani 1 1 d . . . . .
H42 H 0.2237 0.5642 0.4529 0.031 Uiso 1 1 calc R . . . .
C7 C 0.3026(2) 0.91513(15) 0.22684(14) 0.0162(6) Uani 1 1 d . . . . .
H7A H 0.2444 0.9248 0.2247 0.019 Uiso 1 1 calc R . . . .
H7B H 0.3244 0.9215 0.2711 0.019 Uiso 1 1 calc R . . . .
C14 C 0.4137(2) 0.86811(19) 0.09673(15) 0.0240(7) Uani 1 1 d . . . . .
H14A H 0.4403 0.9002 0.0688 0.029 Uiso 1 1 calc R . . . .
H14B H 0.4231 0.8210 0.0820 0.029 Uiso 1 1 calc R . . . .
C15 C 0.4339(2) 0.94946(18) 0.18798(15) 0.0227(7) Uani 1 1 d . . . . .
H15A H 0.4557 0.9547 0.2324 0.027 Uiso 1 1 calc R . . . .
H15B H 0.4617 0.9824 0.1617 0.027 Uiso 1 1 calc R . . . .
C24 C 0.2037(3) 0.81049(19) 0.46599(17) 0.0295(8) Uani 1 1 d . . . . .
H24A H 0.1470 0.8014 0.4519 0.035 Uiso 1 1 calc R . . . .
H24B H 0.2073 0.8181 0.5123 0.035 Uiso 1 1 calc R . . . .
C28 C 0.2815(2) 0.50631(16) 0.10457(14) 0.0179(6) Uani 1 1 d . . . . .
H28A H 0.2230 0.4983 0.0982 0.021 Uiso 1 1 calc R . . . .
H28B H 0.2915 0.5557 0.0989 0.021 Uiso 1 1 calc R . . . .
C1 C 0.31282(19) 0.66629(16) 0.16075(14) 0.0169(6) Uani 1 1 d . . . . .
C34 C 0.4154(2) 0.47716(19) 0.06471(16) 0.0262(8) Uani 1 1 d . . . . .
H34A H 0.4273 0.5262 0.0587 0.031 Uiso 1 1 calc R . . . .
H34B H 0.4430 0.4506 0.0330 0.031 Uiso 1 1 calc R . . . .
C46 C 0.5689(2) 0.66599(19) 0.41425(18) 0.0305(8) Uani 1 1 d . . . . .
H46 H 0.5333 0.6844 0.3783 0.037 Uiso 1 1 calc R . . . .
C25 C 0.3434(2) 0.76292(19) 0.47166(15) 0.0278(8) Uani 1 1 d . . . . .
H25A H 0.3767 0.7231 0.4615 0.033 Uiso 1 1 calc R . . . .
H25B H 0.3490 0.7700 0.5180 0.033 Uiso 1 1 calc R . . . .
C48 C 0.0726(3) 0.4781(2) 0.7059(2) 0.0417(10) Uani 1 1 d . . . . .
H48 H 0.0284 0.4445 0.6962 0.050 Uiso 1 1 calc R . . . .
C45 C 0.3262(2) 0.5046(2) 0.44584(16) 0.0295(8) Uani 1 1 d . . . . .
H45A H 0.3629 0.5440 0.4441 0.035 Uiso 1 1 calc R . . . .
H45B H 0.3282 0.4879 0.4901 0.035 Uiso 1 1 calc R . . . .
C32 C 0.4452(2) 0.45479(19) 0.13148(16) 0.0233(7) Uani 1 1 d . . . . .
H32 H 0.5044 0.4625 0.1376 0.028 Uiso 1 1 calc R . . . .
C44 C 0.1835(2) 0.4661(2) 0.42834(17) 0.0300(8) Uani 1 1 d . . . . .
H44A H 0.1282 0.4804 0.4146 0.036 Uiso 1 1 calc R . . . .
H44B H 0.1839 0.4495 0.4725 0.036 Uiso 1 1 calc R . . . .
C47 C 0.4469(3) 0.1625(3) 0.3198(2) 0.0477(12) Uani 1 1 d . . . . .
H47 H 0.4945 0.1543 0.2949 0.057 Uiso 1 1 calc R . . . .
Cl2 Cl 0.04916(5) 0.65621(4) 0.32277(4) 0.02193(16) Uani 1 1 d . . . . .
Cl13 Cl 0.2051(3) 0.2495(3) 0.7337(2) 0.0360(8) Uani 0.509(5) 1 d . . P A 1
Cl18 Cl 0.23439(10) 0.20895(7) 0.41433(8) 0.0660(4) Uani 1 1 d . . . . .
Cl19 Cl 0.2067(2) 0.0629(2) 0.4034(2) 0.0426(13) Uani 0.502(14) 1 d . . P B 1
Cl20 Cl 0.0833(4) 0.1626(5) 0.3806(13) 0.221(7) Uani 0.502(14) 1 d . . P B 1
Cl14 Cl 0.05815(17) 0.17127(15) 0.7261(2) 0.0614(11) Uani 0.509(5) 1 d . . P A 1
Cl15 Cl 0.10579(15) 0.6422(2) 0.52242(14) 0.0776(12) Uani 0.531(4) 1 d D . P C 1
Cl22 Cl 0.9400(2) 0.0623(3) 0.48913(17) 0.0885(13) Uani 0.5 1 d . . P . .
Cl12 Cl 0.12343(19) 0.22586(18) 0.61436(13) 0.0686(12) Uani 0.509(5) 1 d . . P A 1
Cl16 Cl -0.0185(5) 0.7331(4) 0.5285(2) 0.217(5) Uani 0.531(4) 1 d D . P C 1
Cl21 Cl 0.9244(3) 0.0166(3) 0.4661(2) 0.1038(16) Uani 0.5 1 d . . P . .
Cl23 Cl 1.0253(3) 0.0636(2) 0.57173(18) 0.1012(13) Uani 0.5 1 d . . P . .
C51 C 0.1845(3) 0.1444(2) 0.3713(2) 0.0429(11) Uani 1 1 d . . . . .
H51 H 0.1963 0.1464 0.3257 0.051 Uiso 0.502(14) 1 calc R . P B 1
H51A H 0.2135 0.1388 0.3320 0.051 Uiso 0.498(14) 1 calc R . P B 2
Cl17 Cl -0.0570(4) 0.6128(4) 0.4761(3) 0.166(4) Uani 0.531(4) 1 d D . P C 1
C50 C 0.0194(4) 0.6710(4) 0.4822(4) 0.045(3) Uani 0.531(4) 1 d D U P C 1
H50 H 0.0305 0.6895 0.4397 0.054 Uiso 0.531(4) 1 calc R . P C 1
C49 C 0.1095(8) 0.2389(7) 0.6965(6) 0.034(3) Uani 0.509(5) 1 d . . P A 1
H49 H 0.0780 0.2818 0.7014 0.041 Uiso 0.509(5) 1 calc R . P A 1
C52 C 0.9854(7) -0.0088(7) 0.5313(8) 0.082(5) Uani 0.5 1 d D . P . .
Cl1A Cl 0.1890(4) 0.2551(4) 0.2155(4) 0.090(3) Uani 0.491(5) 1 d . . P A 2
C49A C 0.0875(11) 0.2806(9) 0.2033(11) 0.068(6) Uani 0.491(5) 1 d . . P A 2
H49A H 0.0543 0.2388 0.1945 0.081 Uiso 0.491(5) 1 calc R . P A 2
Cl1B Cl 0.0734(2) 0.3341(2) 0.1402(2) 0.0971(17) Uani 0.491(5) 1 d . . P A 2
Cl1C Cl 0.05600(19) 0.3189(2) 0.2709(3) 0.0739(13) Uani 0.491(5) 1 d . . P A 2
Cl1D Cl 0.0001(3) 0.42930(19) 0.52045(18) 0.0826(14) Uani 0.469(4) 1 d D . P C 2
C50A C 0.0032(5) 0.3413(3) 0.5228(5) 0.047(3) Uani 0.469(4) 1 d D U P C 2
H50A H -0.0214 0.3276 0.5625 0.056 Uiso 0.469(4) 1 calc R . P C 2
Cl1E Cl 0.1035(3) 0.3201(4) 0.5337(4) 0.164(4) Uani 0.469(4) 1 d D . P C 2
Cl1F Cl -0.0404(7) 0.2905(6) 0.4639(2) 0.238(6) Uani 0.469(4) 1 d D U P C 2
Cl1G Cl 0.1923(8) 0.0692(5) 0.4087(5) 0.179(6) Uani 0.498(14) 1 d . . P B 2
Cl1H Cl 0.0871(2) 0.1611(2) 0.34648(16) 0.0465(13) Uani 0.498(14) 1 d . . P B 2
H52 H 0.956(5) -0.038(4) 0.560(4) 0.056 Uiso 0.5 1 d DR . P . .

loop_
_atom_site_aniso_label
_atom_site_aniso_U_11
_atom_site_aniso_U_22
_atom_site_aniso_U_33
_atom_site_aniso_U_23
_atom_site_aniso_U_13
_atom_site_aniso_U_12
Ru1 0.01061(11) 0.01247(11) 0.01050(11) 0.00107(9) 0.00012(8) -0.00056(9)
Cl1 0.0142(3) 0.0217(4) 0.0177(3) 0.0014(3) -0.0035(3) -0.0006(3)
P2 0.0125(4) 0.0126(3) 0.0117(3) 0.0011(3) 0.0002(3) 0.0000(3)
P1 0.0131(4) 0.0130(3) 0.0108(3) 0.0012(3) 0.0016(3) -0.0009(3)
Cl3 0.0357(5) 0.0285(4) 0.0316(5) -0.0025(4) 0.0013(4) -0.0015(4)
Cl5 0.0533(6) 0.0271(5) 0.0441(6) -0.0108(4) -0.0034(5) 0.0062(4)
Cl11 0.0471(7) 0.0343(6) 0.0835(9) 0.0103(6) 0.0171(6) 0.0034(5)
Cl10 0.0479(7) 0.0518(7) 0.0632(8) -0.0055(6) 0.0020(6) -0.0002(6)
Cl9 0.0576(8) 0.0515(7) 0.0652(8) 0.0136(6) -0.0170(6) -0.0082(6)
Cl4 0.0710(9) 0.0489(7) 0.0772(9) -0.0054(7) 0.0464(8) -0.0064(6)
Cl6 0.0629(9) 0.1186(14) 0.0491(8) -0.0403(8) 0.0117(6) -0.0252(9)
Cl7 0.0624(9) 0.0579(9) 0.1203(14) -0.0452(9) -0.0166(9) -0.0011(7)
Cl8 0.0417(8) 0.0675(10) 0.1409(17) -0.0068(10) 0.0001(9) 0.0049(7)
N1 0.0118(12) 0.0141(12) 0.0159(12) 0.0018(10) -0.0016(9) -0.0001(10)
C26 0.0187(15) 0.0154(14) 0.0111(14) -0.0003(11) 0.0009(11) 0.0012(12)
C29 0.0168(15) 0.0231(16) 0.0149(15) -0.0006(12) 0.0021(12) 0.0019(12)
C13 0.0317(19) 0.0218(17) 0.0148(15) 0.0061(13) -0.0019(13) -0.0068(14)
C31 0.0332(19) 0.0229(17) 0.0117(14) -0.0007(12) 0.0009(13) 0.0024(14)
C20 0.0327(19) 0.0270(18) 0.0105(14) -0.0014(13) 0.0006(13) -0.0035(14)
C11 0.0284(18) 0.0237(17) 0.0086(14) 0.0031(12) -0.0023(12) -0.0079(14)
C19 0.0264(17) 0.0151(15) 0.0157(15) 0.0014(12) 0.0058(13) -0.0020(13)
C8 0.0211(16) 0.0172(15) 0.0117(14) 0.0004(11) -0.0017(12) -0.0034(12)
C27 0.0228(16) 0.0174(15) 0.0146(14) 0.0008(12) 0.0015(12) 0.0004(12)
C39 0.0214(16) 0.0175(15) 0.0165(15) -0.0013(12) 0.0049(12) 0.0011(12)
C41 0.036(2) 0.0226(17) 0.0215(17) 0.0088(14) 0.0082(15) -0.0032(15)
C6 0.0168(14) 0.0147(14) 0.0105(13) 0.0035(11) 0.0006(11) -0.0026(12)
C18 0.0293(18) 0.0170(15) 0.0179(15) 0.0009(12) 0.0075(13) 0.0040(13)
C16 0.0218(16) 0.0141(14) 0.0106(13) 0.0005(11) 0.0047(12) 0.0005(12)
C38 0.0249(17) 0.0181(15) 0.0180(15) 0.0025(12) 0.0038(13) -0.0034(13)
C43 0.048(2) 0.0275(19) 0.0194(17) 0.0097(14) 0.0067(16) 0.0092(17)
C3 0.0136(14) 0.0163(15) 0.0220(16) 0.0046(12) -0.0031(12) 0.0014(12)
C10 0.0289(18) 0.0173(15) 0.0147(15) 0.0030(12) 0.0008(13) -0.0076(13)
C21 0.042(2) 0.0209(17) 0.0200(17) -0.0012(13) 0.0143(15) 0.0047(15)
C33 0.037(2) 0.0208(17) 0.0155(15) -0.0043(13) 0.0008(14) 0.0017(15)
C9 0.0153(15) 0.0229(16) 0.0114(14) 0.0022(12) 0.0018(11) -0.0037(12)
C35 0.0308(19) 0.0282(19) 0.0205(17) -0.0012(14) 0.0046(14) 0.0123(15)
C30 0.0339(19) 0.0170(15) 0.0175(16) -0.0010(12) 0.0039(14) 0.0034(14)
C2 0.0136(15) 0.0153(15) 0.0236(16) 0.0030(12) 0.0014(12) 0.0005(12)
C37 0.0200(16) 0.0209(16) 0.0133(14) 0.0013(12) -0.0001(12) 0.0049(13)
C4 0.0138(15) 0.0170(15) 0.0208(15) -0.0007(12) -0.0052(12) -0.0012(12)
C23 0.051(2) 0.0237(18) 0.0124(15) -0.0054(13) 0.0061(15) -0.0043(16)
C12 0.0181(16) 0.0277(17) 0.0163(15) 0.0044(13) 0.0027(12) -0.0071(13)
C17 0.0228(16) 0.0180(15) 0.0104(14) -0.0013(11) 0.0018(12) -0.0021(12)
C40 0.0308(19) 0.036(2) 0.0110(15) 0.0033(14) 0.0000(13) 0.0116(15)
C22 0.039(2) 0.0193(16) 0.0158(16) 0.0046(13) 0.0113(14) -0.0005(15)
C36 0.0173(15) 0.0159(14) 0.0112(13) 0.0032(11) 0.0025(11) 0.0007(12)
C5 0.0143(15) 0.0152(14) 0.0209(15) 0.0008(12) -0.0014(12) -0.0026(12)
C42 0.0319(19) 0.0284(18) 0.0174(16) -0.0028(14) 0.0090(14) 0.0046(15)
C7 0.0224(16) 0.0121(14) 0.0140(14) 0.0012(11) 0.0006(12) -0.0033(12)
C14 0.0287(18) 0.0300(18) 0.0140(15) 0.0028(13) 0.0055(13) -0.0060(15)
C15 0.0254(18) 0.0269(18) 0.0154(15) 0.0049(13) -0.0003(13) -0.0131(14)
C24 0.043(2) 0.0273(19) 0.0203(17) 0.0009(14) 0.0181(16) 0.0005(16)
C28 0.0235(16) 0.0177(15) 0.0120(14) 0.0010(12) -0.0018(12) 0.0012(13)
C1 0.0187(15) 0.0184(15) 0.0135(14) 0.0014(12) -0.0002(11) -0.0014(12)
C34 0.034(2) 0.0277(18) 0.0178(16) -0.0014(14) 0.0102(14) 0.0018(15)
C46 0.040(2) 0.0255(19) 0.0253(18) 0.0016(15) -0.0024(16) 0.0034(16)
C25 0.044(2) 0.0300(19) 0.0095(14) 0.0024(13) 0.0016(14) 0.0037(16)
C48 0.035(2) 0.031(2) 0.058(3) 0.001(2) -0.002(2) -0.0095(18)
C45 0.036(2) 0.041(2) 0.0109(15) -0.0039(14) 0.0021(14) 0.0031(17)
C32 0.0201(16) 0.0308(18) 0.0195(16) -0.0024(14) 0.0049(13) 0.0047(14)
C44 0.036(2) 0.035(2) 0.0211(17) 0.0060(15) 0.0136(15) 0.0012(17)
C47 0.028(2) 0.068(3) 0.048(3) -0.029(2) 0.0063(19) 0.005(2)
Cl2 0.0169(4) 0.0229(4) 0.0266(4) 0.0037(3) 0.0062(3) 0.0001(3)
Cl13 0.0268(19) 0.0291(15) 0.0516(14) -0.0045(10) -0.0002(11) 0.0076(13)
Cl18 0.0749(9) 0.0462(7) 0.0731(9) 0.0074(6) -0.0217(8) -0.0198(7)
Cl19 0.049(2) 0.0259(16) 0.050(2) 0.0141(13) -0.0132(16) 0.0011(12)
Cl20 0.041(3) 0.146(6) 0.47(2) -0.121(9) -0.032(7) 0.008(3)
Cl14 0.0357(13) 0.0400(14) 0.107(3) 0.0240(17) -0.0071(16) -0.0017(10)
Cl15 0.0400(14) 0.140(3) 0.0540(16) 0.0416(18) 0.0112(11) 0.0149(16)
Cl22 0.068(2) 0.144(4) 0.0543(19) 0.016(2) 0.0058(16) 0.058(3)
Cl12 0.071(2) 0.088(2) 0.0446(15) -0.0128(14) -0.0118(13) 0.0358(17)
Cl16 0.250(7) 0.342(10) 0.052(2) -0.059(4) -0.028(3) 0.247(8)
Cl21 0.084(3) 0.149(4) 0.071(3) -0.005(3) -0.049(2) 0.041(3)
Cl23 0.107(3) 0.123(3) 0.069(2) -0.007(2) -0.035(2) 0.007(3)
C51 0.045(3) 0.038(2) 0.043(2) 0.0085(19) -0.013(2) 0.0012(19)
Cl17 0.136(5) 0.219(8) 0.142(4) 0.050(5) 0.002(4) -0.134(6)
C50 0.030(5) 0.066(6) 0.041(5) 0.000(4) 0.015(4) -0.020(5)
C49 0.028(7) 0.026(6) 0.045(6) -0.007(5) -0.012(5) 0.007(4)
C52 0.044(6) 0.079(9) 0.127(13) 0.056(9) 0.035(7) 0.017(6)
Cl1A 0.044(3) 0.034(2) 0.195(8) -0.005(4) 0.030(4) -0.009(2)
C49A 0.038(10) 0.039(10) 0.126(14) -0.014(9) 0.003(8) -0.016(7)
Cl1B 0.076(3) 0.101(3) 0.111(3) 0.020(3) -0.018(2) -0.031(2)
Cl1C 0.0391(15) 0.077(2) 0.108(3) -0.037(2) 0.0175(19) -0.0271(14)
Cl1D 0.124(4) 0.070(2) 0.059(2) 0.0073(16) 0.048(2) 0.033(2)
C50A 0.035(6) 0.066(6) 0.042(5) -0.015(5) 0.022(4) -0.032(5)
Cl1E 0.111(4) 0.157(6) 0.234(8) 0.126(6) 0.081(5) 0.043(4)
Cl1F 0.319(11) 0.346(11) 0.054(3) -0.060(5) 0.043(4) -0.289(10)
Cl1G 0.294(12) 0.067(4) 0.149(7) 0.053(4) -0.160(8) -0.060(5)
Cl1H 0.0209(13) 0.0496(18) 0.068(3) -0.0043(14) -0.0013(10) 0.0020(11)

loop_
_atom_type_symbol
_atom_type_description
_atom_type_scat_dispersion_real
_atom_type_scat_dispersion_imag
_atom_type_scat_source
C C 0.0033 0.0016 'International Tables Vol C Tables 4.2.6.8 and 6.1.1.4'
H H 0.0000 0.0000 'International Tables Vol C Tables 4.2.6.8 and 6.1.1.4'
Cl Cl 0.1484 0.1585 'International Tables Vol C Tables 4.2.6.8 and 6.1.1.4'
N N 0.0061 0.0033 'International Tables Vol C Tables 4.2.6.8 and 6.1.1.4'
P P 0.1023 0.0942 'International Tables Vol C Tables 4.2.6.8 and 6.1.1.4'
Ru Ru -1.2594 0.8363 'International Tables Vol C Tables 4.2.6.8 and 6.1.1.4'

loop_
_geom_angle_atom_site_label_1
_geom_angle_atom_site_label_2
_geom_angle_atom_site_label_3
_geom_angle
_geom_angle_site_symmetry_1
_geom_angle_site_symmetry_3
Cl1 Ru1 P2 95.10(3) . .
Cl1 Ru1 P1 95.34(3) . .
P2 Ru1 P1 158.67(3) . .
N1 Ru1 Cl1 160.20(7) . .
N1 Ru1 P2 81.99(7) . .
N1 Ru1 P1 81.90(7) . .
C1 Ru1 Cl1 102.16(11) . .
C1 Ru1 P2 97.57(11) . .
C1 Ru1 P1 98.34(11) . .
C1 Ru1 N1 97.64(13) . .
C26 P2 Ru1 117.71(10) . .
C26 P2 C36 112.98(14) . .
C36 P2 Ru1 113.79(10) . .
C5 P2 Ru1 99.41(10) . .
C5 P2 C26 106.74(14) . .
C5 P2 C36 103.92(14) . .
C6 P1 Ru1 116.48(10) . .
C6 P1 C16 112.80(14) . .
C16 P1 Ru1 115.17(10) . .
C2 P1 Ru1 99.52(10) . .
C2 P1 C6 106.11(14) . .
C2 P1 C16 104.55(15) . .
Ru1 N1 H1 106.3 . .
C3 N1 Ru1 113.35(18) . .
C3 N1 H1 106.3 . .
C3 N1 C4 111.4(2) . .
C4 N1 Ru1 112.66(19) . .
C4 N1 H1 106.3 . .
C29 C26 P2 109.5(2) . .
C29 C26 C27 110.0(3) . .
C29 C26 C28 108.0(3) . .
C27 C26 P2 111.8(2) . .
C27 C26 C28 107.7(2) . .
C28 C26 P2 109.7(2) . .
C26 C29 H29A 109.7 . .
C26 C29 H29B 109.7 . .
H29A C29 H29B 108.2 . .
C32 C29 C26 110.0(3) . .
C32 C29 H29A 109.7 . .
C32 C29 H29B 109.7 . .
H13A C13 H13B 108.3 . .
C11 C13 H13A 109.9 . .
C11 C13 H13B 109.9 . .
C10 C13 H13A 109.9 . .
C10 C13 H13B 109.9 . .
C10 C13 C11 108.9(3) . .
C33 C31 H31 109.2 . .
C33 C31 C28 109.4(3) . .
C28 C31 H31 109.2 . .
C34 C31 H31 109.2 . .
C34 C31 C33 109.7(3) . .
C34 C31 C28 110.3(3) . .
C23 C20 H20 109.4 . .
C23 C20 C17 109.0(3) . .
C23 C20 C25 109.5(3) . .
C17 C20 H20 109.4 . .
C25 C20 H20 109.4 . .
C25 C20 C17 110.1(3) . .
C13 C11 H11 109.2 . .
C13 C11 C8 109.0(3) . .
C8 C11 H11 109.2 . .
C14 C11 C13 109.8(3) . .
C14 C11 H11 109.2 . .
C14 C11 C8 110.5(3) . .
H19A C19 H19B 108.1 . .
C16 C19 H19A 109.5 . .
C16 C19 H19B 109.5 . .
C22 C19 H19A 109.5 . .
C22 C19 H19B 109.5 . .
C22 C19 C16 110.9(3) . .
C11 C8 H8A 109.7 . .
C11 C8 H8B 109.7 . .
C11 C8 C6 109.9(2) . .
H8A C8 H8B 108.2 . .
C6 C8 H8A 109.7 . .
C6 C8 H8B 109.7 . .
C26 C27 H27A 109.6 . .
C26 C27 H27B 109.6 . .
H27A C27 H27B 108.1 . .
C30 C27 C26 110.1(3) . .
C30 C27 H27A 109.6 . .
C30 C27 H27B 109.6 . .
H39A C39 H39B 108.1 . .
C36 C39 H39A 109.6 . .
C36 C39 H39B 109.6 . .
C42 C39 H39A 109.6 . .
C42 C39 H39B 109.6 . .
C42 C39 C36 110.4(3) . .
C38 C41 H41 109.2 . .
C43 C41 H41 109.2 . .
C43 C41 C38 109.3(3) . .
C43 C41 C44 110.4(3) . .
C44 C41 H41 109.3 . .
C44 C41 C38 109.3(3) . .
C8 C6 P1 109.1(2) . .
C9 C6 P1 109.9(2) . .
C9 C6 C8 108.2(2) . .
C9 C6 C7 110.4(3) . .
C7 C6 P1 111.5(2) . .
C7 C6 C8 107.8(2) . .
H18A C18 H18B 108.3 . .
C16 C18 H18A 109.8 . .
C16 C18 H18B 109.8 . .
C21 C18 H18A 109.8 . .
C21 C18 H18B 109.8 . .
C21 C18 C16 109.2(3) . .
C19 C16 P1 105.3(2) . .
C18 C16 P1 113.9(2) . .
C18 C16 C19 108.3(3) . .
C17 C16 P1 111.5(2) . .
C17 C16 C19 107.8(3) . .
C17 C16 C18 109.9(3) . .
C41 C38 H38A 109.7 . .
C41 C38 H38B 109.7 . .
C41 C38 C36 109.7(3) . .
H38A C38 H38B 108.2 . .
C36 C38 H38A 109.7 . .
C36 C38 H38B 109.7 . .
C41 C43 H43A 109.7 . .
C41 C43 H43B 109.7 . .
C41 C43 C40 109.6(3) . .
H43A C43 H43B 108.2 . .
C40 C43 H43A 109.7 . .
C40 C43 H43B 109.7 . .
N1 C3 H3A 109.9 . .
N1 C3 H3B 109.9 . .
N1 C3 C2 108.9(2) . .
H3A C3 H3B 108.3 . .
C2 C3 H3A 109.9 . .
C2 C3 H3B 109.9 . .
C13 C10 H10 109.3 . .
C13 C10 C7 110.0(3) . .
C7 C10 H10 109.3 . .
C15 C10 C13 110.3(3) . .
C15 C10 H10 109.3 . .
C15 C10 C7 108.7(3) . .
C18 C21 H21 109.1 . .
C23 C21 C18 110.0(3) . .
C23 C21 H21 109.1 . .
C23 C21 C24 110.1(3) . .
C24 C21 C18 109.5(3) . .
C24 C21 H21 109.1 . .
C31 C33 H33A 109.9 . .
C31 C33 H33B 109.9 . .
H33A C33 H33B 108.3 . .
C30 C33 C31 109.0(3) . .
C30 C33 H33A 109.9 . .
C30 C33 H33B 109.9 . .
C6 C9 H9A 109.7 . .
C6 C9 H9B 109.7 . .
H9A C9 H9B 108.2 . .
C12 C9 C6 110.0(3) . .
C12 C9 H9A 109.7 . .
C12 C9 H9B 109.7 . .
H35A C35 H35B 108.2 . .
C30 C35 H35A 109.7 . .
C30 C35 H35B 109.7 . .
C30 C35 C32 109.6(3) . .
C32 C35 H35A 109.7 . .
C32 C35 H35B 109.7 . .
C27 C30 H30 109.4 . .
C33 C30 C27 109.6(3) . .
C33 C30 H30 109.4 . .
C35 C30 C27 108.8(3) . .
C35 C30 C33 110.2(3) . .
C35 C30 H30 109.4 . .
P1 C2 H2A 109.6 . .
P1 C2 H2B 109.6 . .
C3 C2 P1 110.1(2) . .
C3 C2 H2A 109.6 . .
C3 C2 H2B 109.6 . .
H2A C2 H2B 108.2 . .
H37A C37 H37B 108.2 . .
C40 C37 H37A 109.8 . .
C40 C37 H37B 109.8 . .
C40 C37 C36 109.5(3) . .
C36 C37 H37A 109.8 . .
C36 C37 H37B 109.8 . .
N1 C4 H4A 109.9 . .
N1 C4 H4B 109.9 . .
N1 C4 C5 108.8(2) . .
H4A C4 H4B 108.3 . .
C5 C4 H4A 109.9 . .
C5 C4 H4B 109.9 . .
C20 C23 H23A 109.7 . .
C20 C23 H23B 109.7 . .
C21 C23 C20 109.9(3) . .
C21 C23 H23A 109.7 . .
C21 C23 H23B 109.7 . .
H23A C23 H23B 108.2 . .
C9 C12 H12 109.7 . .
C14 C12 C9 108.8(3) . .
C14 C12 H12 109.7 . .
C15 C12 C9 109.4(3) . .
C15 C12 H12 109.7 . .
C15 C12 C14 109.6(3) . .
C20 C17 C16 109.7(3) . .
C20 C17 H17A 109.7 . .
C20 C17 H17B 109.7 . .
C16 C17 H17A 109.7 . .
C16 C17 H17B 109.7 . .
H17A C17 H17B 108.2 . .
C43 C40 C37 109.7(3) . .
C43 C40 H40 109.3 . .
C37 C40 H40 109.3 . .
C45 C40 C43 109.5(3) . .
C45 C40 C37 109.6(3) . .
C45 C40 H40 109.3 . .
C19 C22 H22 109.5 . .
C24 C22 C19 109.5(3) . .
C24 C22 H22 109.5 . .
C25 C22 C19 108.5(3) . .
C25 C22 H22 109.5 . .
C25 C22 C24 110.2(3) . .
C39 C36 P2 104.9(2) . .
C39 C36 C38 108.3(3) . .
C39 C36 C37 107.9(3) . .
C38 C36 P2 114.1(2) . .
C38 C36 C37 109.9(3) . .
C37 C36 P2 111.3(2) . .
P2 C5 H5A 109.6 . .
P2 C5 H5B 109.6 . .
C4 C5 P2 110.4(2) . .
C4 C5 H5A 109.6 . .
C4 C5 H5B 109.6 . .
H5A C5 H5B 108.1 . .
C39 C42 H42 109.4 . .
C45 C42 C39 109.0(3) . .
C45 C42 H42 109.4 . .
C45 C42 C44 109.9(3) . .
C44 C42 C39 109.7(3) . .
C44 C42 H42 109.4 . .
C6 C7 H7A 109.7 . .
C6 C7 H7B 109.7 . .
C10 C7 C6 109.6(3) . .
C10 C7 H7A 109.7 . .
C10 C7 H7B 109.7 . .
H7A C7 H7B 108.2 . .
C11 C14 C12 109.3(3) . .
C11 C14 H14A 109.8 . .
C11 C14 H14B 109.8 . .
C12 C14 H14A 109.8 . .
C12 C14 H14B 109.8 . .
H14A C14 H14B 108.3 . .
C10 C15 C12 110.2(3) . .
C10 C15 H15A 109.6 . .
C10 C15 H15B 109.6 . .
C12 C15 H15A 109.6 . .
C12 C15 H15B 109.6 . .
H15A C15 H15B 108.1 . .
C21 C24 C22 109.1(3) . .
C21 C24 H24A 109.9 . .
C21 C24 H24B 109.9 . .
C22 C24 H24A 109.9 . .
C22 C24 H24B 109.9 . .
H24A C24 H24B 108.3 . .
C26 C28 H28A 109.7 . .
C26 C28 H28B 109.7 . .
C31 C28 C26 110.0(3) . .
C31 C28 H28A 109.7 . .
C31 C28 H28B 109.7 . .
H28A C28 H28B 108.2 . .
C31 C34 H34A 109.9 . .
C31 C34 H34B 109.9 . .
C31 C34 C32 109.1(3) . .
H34A C34 H34B 108.3 . .
C32 C34 H34A 109.9 . .
C32 C34 H34B 109.9 . .
Cl3 C46 Cl5 109.7(2) . .
Cl3 C46 Cl4 110.3(2) . .
Cl3 C46 H46 109.1 . .
Cl5 C46 Cl4 109.6(2) . .
Cl5 C46 H46 109.1 . .
Cl4 C46 H46 109.1 . .
C20 C25 H25A 109.8 . .
C20 C25 H25B 109.8 . .
C22 C25 C20 109.3(3) . .
C22 C25 H25A 109.8 . .
C22 C25 H25B 109.8 . .
H25A C25 H25B 108.3 . .
Cl11 C48 Cl10 110.5(3) . .
Cl11 C48 H48 108.7 . .
Cl10 C48 H48 108.7 . .
Cl9 C48 Cl11 110.9(3) . .
Cl9 C48 Cl10 109.2(2) . .
Cl9 C48 H48 108.7 . .
C40 C45 C42 109.5(3) . .
C40 C45 H45A 109.8 . .
C40 C45 H45B 109.8 . .
C42 C45 H45A 109.8 . .
C42 C45 H45B 109.8 . .
H45A C45 H45B 108.2 . .
C29 C32 C35 109.8(3) . .
C29 C32 H32 109.3 . .
C35 C32 H32 109.3 . .
C34 C32 C29 109.3(3) . .
C34 C32 C35 109.7(3) . .
C34 C32 H32 109.3 . .
C41 C44 H44A 109.9 . .
C41 C44 H44B 109.9 . .
C42 C44 C41 109.0(3) . .
C42 C44 H44A 109.9 . .
C42 C44 H44B 109.9 . .
H44A C44 H44B 108.3 . .
Cl6 C47 Cl7 110.5(3) . .
Cl6 C47 Cl8 110.9(3) . .
Cl6 C47 H47 108.3 . .
Cl7 C47 Cl8 110.6(3) . .
Cl7 C47 H47 108.3 . .
Cl8 C47 H47 108.3 . .
Cl21 Cl22 Cl23 121.0(4) . .
Cl21 Cl22 C52 61.2(6) . 3_756
Cl21 Cl22 C52 69.6(7) . .
C52 Cl22 Cl23 51.6(6) . .
C52 Cl22 Cl23 76.3(6) 3_756 .
C52 Cl22 C52 50.2(8) 3_756 .
Cl22 Cl21 Cl23 140.4(5) . 3_756
Cl22 Cl21 C52 81.6(7) . 3_756
Cl22 Cl21 C52 76.1(6) . .
C52 Cl21 Cl23 81.5(6) . 3_756
C52 Cl21 Cl23 58.8(7) 3_756 3_756
C52 Cl21 C52 54.1(8) 3_756 .
Cl21 Cl23 Cl22 86.46(19) 3_756 .
C52 Cl23 Cl22 52.9(4) . .
C52 Cl23 Cl21 47.3(4) . 3_756
Cl18 C51 Cl19 112.1(3) . .
Cl18 C51 Cl20 103.0(5) . .
Cl18 C51 H51 111.0 . .
Cl18 C51 H51A 105.9 . .
Cl19 C51 H51 111.0 . .
Cl20 C51 Cl19 108.5(6) . .
Cl20 C51 H51 111.0 . .
Cl1G C51 Cl18 111.9(4) . .
Cl1G C51 H51A 105.9 . .
Cl1G C51 Cl1H 110.8(5) . .
Cl1H C51 Cl18 115.7(3) . .
Cl1H C51 H51A 105.9 . .
Cl15 C50 H50 111.1 . .
Cl16 C50 Cl15 106.4(5) . .
Cl16 C50 H50 111.1 . .
Cl17 C50 Cl15 114.6(6) . .
Cl17 C50 Cl16 102.1(7) . .
Cl17 C50 H50 111.1 . .
Cl13 C49 Cl12 106.0(8) . .
Cl13 C49 H49 109.1 . .
Cl14 C49 Cl13 113.2(8) . .
Cl14 C49 Cl12 110.3(7) . .
Cl14 C49 H49 109.1 . .
Cl12 C49 H49 109.1 . .
Cl22 C52 Cl21 111.9(9) 3_756 .
Cl22 C52 Cl23 111.0(8) 3_756 .
Cl22 C52 H52 123(6) . .
Cl22 C52 H52 102(6) 3_756 .
Cl21 C52 Cl22 118.8(7) 3_756 .
Cl21 C52 Cl23 109.7(7) . .
Cl21 C52 H52 117(6) 3_756 .
Cl21 C52 H52 112(6) . .
Cl23 C52 H52 111(6) . .
Cl1A C49A H49A 108.1 . .
Cl1B C49A Cl1A 111.4(12) . .
Cl1B C49A H49A 108.1 . .
Cl1B C49A Cl1C 110.6(9) . .
Cl1C C49A Cl1A 110.3(12) . .
Cl1C C49A H49A 108.1 . .
Cl1D C50A H50A 106.1 . .
Cl1D C50A Cl1E 105.7(5) . .
Cl1E C50A H50A 106.1 . .
Cl1F C50A Cl1D 123.2(7) . .
Cl1F C50A H50A 106.1 . .
Cl1F C50A Cl1E 108.4(7) . .

loop_
_geom_bond_atom_site_label_1
_geom_bond_atom_site_label_2
_geom_bond_distance
_geom_bond_site_symmetry_2
Ru1 Cl1 2.3923(8) .
Ru1 P2 2.4198(8) .
Ru1 P1 2.4237(8) .
Ru1 N1 2.111(2) .
Ru1 C1 1.648(3) .
P2 C26 1.865(3) .
P2 C36 1.874(3) .
P2 C5 1.848(3) .
P1 C6 1.867(3) .
P1 C16 1.879(3) .
P1 C2 1.845(3) .
Cl3 C46 1.754(4) .
Cl5 C46 1.762(4) .
Cl11 C48 1.756(5) .
Cl10 C48 1.769(5) .
Cl9 C48 1.754(5) .
Cl4 C46 1.762(4) .
Cl6 C47 1.739(5) .
Cl7 C47 1.741(5) .
Cl8 C47 1.755(6) .
N1 H1 1.0000 .
N1 C3 1.489(4) .
N1 C4 1.490(4) .
C26 C29 1.544(4) .
C26 C27 1.544(4) .
C26 C28 1.548(4) .
C29 H29A 0.9900 .
C29 H29B 0.9900 .
C29 C32 1.534(4) .
C13 H13A 0.9900 .
C13 H13B 0.9900 .
C13 C11 1.537(5) .
C13 C10 1.527(4) .
C31 H31 1.0000 .
C31 C33 1.531(5) .
C31 C28 1.538(4) .
C31 C34 1.529(5) .
C20 H20 1.0000 .
C20 C23 1.529(5) .
C20 C17 1.538(4) .
C20 C25 1.535(5) .
C11 H11 1.0000 .
C11 C8 1.540(4) .
C11 C14 1.524(5) .
C19 H19A 0.9900 .
C19 H19B 0.9900 .
C19 C16 1.551(4) .
C19 C22 1.538(4) .
C8 H8A 0.9900 .
C8 H8B 0.9900 .
C8 C6 1.551(4) .
C27 H27A 0.9900 .
C27 H27B 0.9900 .
C27 C30 1.541(4) .
C39 H39A 0.9900 .
C39 H39B 0.9900 .
C39 C36 1.545(4) .
C39 C42 1.535(4) .
C41 H41 1.0000 .
C41 C38 1.540(4) .
C41 C43 1.527(6) .
C41 C44 1.531(5) .
C6 C9 1.542(4) .
C6 C7 1.545(4) .
C18 H18A 0.9900 .
C18 H18B 0.9900 .
C18 C16 1.548(4) .
C18 C21 1.543(5) .
C16 C17 1.544(4) .
C38 H38A 0.9900 .
C38 H38B 0.9900 .
C38 C36 1.545(4) .
C43 H43A 0.9900 .
C43 H43B 0.9900 .
C43 C40 1.530(6) .
C3 H3A 0.9900 .
C3 H3B 0.9900 .
C3 C2 1.522(4) .
C10 H10 1.0000 .
C10 C7 1.540(4) .
C10 C15 1.526(5) .
C21 H21 1.0000 .
C21 C23 1.519(6) .
C21 C24 1.530(5) .
C33 H33A 0.9900 .
C33 H33B 0.9900 .
C33 C30 1.528(5) .
C9 H9A 0.9900 .
C9 H9B 0.9900 .
C9 C12 1.541(4) .
C35 H35A 0.9900 .
C35 H35B 0.9900 .
C35 C30 1.527(5) .
C35 C32 1.535(5) .
C30 H30 1.0000 .
C2 H2A 0.9900 .
C2 H2B 0.9900 .
C37 H37A 0.9900 .
C37 H37B 0.9900 .
C37 C40 1.538(4) .
C37 C36 1.546(4) .
C4 H4A 0.9900 .
C4 H4B 0.9900 .
C4 C5 1.521(4) .
C23 H23A 0.9900 .
C23 H23B 0.9900 .
C12 H12 1.0000 .
C12 C14 1.538(4) .
C12 C15 1.531(5) .
C17 H17A 0.9900 .
C17 H17B 0.9900 .
C40 H40 1.0000 .
C40 C45 1.529(5) .
C22 H22 1.0000 .
C22 C24 1.532(5) .
C22 C25 1.529(5) .
C5 H5A 0.9900 .
C5 H5B 0.9900 .
C42 H42 1.0000 .
C42 C45 1.530(5) .
C42 C44 1.530(5) .
C7 H7A 0.9900 .
C7 H7B 0.9900 .
C14 H14A 0.9900 .
C14 H14B 0.9900 .
C15 H15A 0.9900 .
C15 H15B 0.9900 .
C24 H24A 0.9900 .
C24 H24B 0.9900 .
C28 H28A 0.9900 .
C28 H28B 0.9900 .
C34 H34A 0.9900 .
C34 H34B 0.9900 .
C34 C32 1.530(5) .
C46 H46 1.0000 .
C25 H25A 0.9900 .
C25 H25B 0.9900 .
C48 H48 1.0000 .
C45 H45A 0.9900 .
C45 H45B 0.9900 .
C32 H32 1.0000 .
C44 H44A 0.9900 .
C44 H44B 0.9900 .
C47 H47 1.0000 .
Cl13 C49 1.743(14) .
Cl18 C51 1.736(5) .
Cl19 C51 1.762(6) .
Cl20 C51 1.755(10) .
Cl14 C49 1.720(13) .
Cl15 C50 1.719(6) .
Cl22 C52 1.708(13) 3_756
Cl22 C52 1.792(12) .
Cl12 C49 1.792(14) .
Cl16 C50 1.712(7) .
Cl21 C52 1.730(15) .
Cl21 C52 1.513(12) 3_756
Cl23 C52 1.761(18) .
C51 H51 1.0000 .
C51 H51A 1.0000 .
C51 Cl1G 1.671(9) .
C51 Cl1H 1.709(6) .
Cl17 C50 1.709(6) .
C50 H50 1.0000 .
C49 H49 1.0000 .
C52 Cl22 1.708(13) 3_756
C52 Cl21 1.513(12) 3_756
C52 C52 1.49(3) 3_756
C52 H52 0.998(10) .
Cl1A C49A 1.770(19) .
C49A H49A 1.0000 .
C49A Cl1B 1.70(2) .
C49A Cl1C 1.73(2) .
Cl1D C50A 1.724(6) .
C50A H50A 1.0000 .
C50A Cl1E 1.727(7) .
C50A Cl1F 1.715(6) .

loop_
_geom_torsion_atom_site_label_1
_geom_torsion_atom_site_label_2
_geom_torsion_atom_site_label_3
_geom_torsion_atom_site_label_4
_geom_torsion
_geom_torsion_site_symmetry_1
_geom_torsion_site_symmetry_4
Ru1 P2 C26 C29 54.2(2) . .
Ru1 P2 C26 C27 176.42(18) . .
Ru1 P2 C26 C28 -64.1(2) . .
Ru1 P2 C36 C39 29.2(2) . .
Ru1 P2 C36 C38 147.6(2) . .
Ru1 P2 C36 C37 -87.3(2) . .
Ru1 P2 C5 C4 21.7(2) . .
Ru1 P1 C6 C8 63.4(2) . .
Ru1 P1 C6 C9 -55.0(2) . .
Ru1 P1 C6 C7 -177.70(17) . .
Ru1 P1 C16 C19 -30.8(2) . .
Ru1 P1 C16 C18 -149.3(2) . .
Ru1 P1 C16 C17 85.7(2) . .
Ru1 P1 C2 C3 -23.7(2) . .
Ru1 N1 C3 C2 -57.3(3) . .
Ru1 N1 C4 C5 58.3(3) . .
P2 C26 C29 C32 -179.7(2) . .
P2 C26 C27 C30 -179.9(2) . .
P2 C26 C28 C31 178.2(2) . .
P1 C6 C9 C12 179.6(2) . .
P1 C6 C7 C10 -179.4(2) . .
P1 C16 C17 C20 -173.9(2) . .
N1 C3 C2 P1 51.3(3) . .
N1 C4 C5 P2 -50.5(3) . .
C26 P2 C36 C39 166.8(2) . .
C26 P2 C36 C38 -74.7(3) . .
C26 P2 C36 C37 50.4(3) . .
C26 P2 C5 C4 -101.1(2) . .
C26 C29 C32 C35 -58.6(4) . .
C26 C29 C32 C34 61.8(4) . .
C26 C27 C30 C33 -60.7(4) . .
C26 C27 C30 C35 60.0(3) . .
C29 C26 C27 C30 -57.9(3) . .
C29 C26 C28 C31 58.9(3) . .
C13 C11 C8 C6 -61.6(3) . .
C13 C11 C14 C12 60.6(3) . .
C13 C10 C7 C6 60.8(4) . .
C13 C10 C15 C12 -58.8(3) . .
C31 C33 C30 C27 60.3(4) . .
C31 C33 C30 C35 -59.4(4) . .
C31 C34 C32 C29 -60.5(4) . .
C31 C34 C32 C35 60.0(4) . .
C11 C13 C10 C7 -60.6(4) . .
C11 C13 C10 C15 59.3(3) . .
C11 C8 C6 P1 -178.2(2) . .
C11 C8 C6 C9 -58.8(3) . .
C11 C8 C6 C7 60.6(3) . .
C19 C16 C17 C20 -58.9(3) . .
C19 C22 C24 C21 -59.9(4) . .
C19 C22 C25 C20 60.2(4) . .
C8 C11 C14 C12 -59.6(4) . .
C8 C6 C9 C12 60.6(3) . .
C8 C6 C7 C10 -59.7(3) . .
C27 C26 C29 C32 57.0(3) . .
C27 C26 C28 C31 -59.9(3) . .
C39 C42 C45 C40 -59.9(4) . .
C39 C42 C44 C41 60.4(4) . .
C41 C38 C36 P2 -175.8(2) . .
C41 C38 C36 C39 -59.4(3) . .
C41 C38 C36 C37 58.3(3) . .
C41 C43 C40 C37 -61.1(4) . .
C41 C43 C40 C45 59.2(4) . .
C6 P1 C16 C19 -167.9(2) . .
C6 P1 C16 C18 73.7(3) . .
C6 P1 C16 C17 -51.3(3) . .
C6 P1 C2 C3 97.5(2) . .
C6 C9 C12 C14 -61.8(3) . .
C6 C9 C12 C15 58.0(3) . .
C18 C16 C17 C20 58.9(3) . .
C18 C21 C23 C20 -61.0(4) . .
C18 C21 C24 C22 61.8(4) . .
C16 P1 C6 C8 -160.2(2) . .
C16 P1 C6 C9 81.4(2) . .
C16 P1 C6 C7 -41.2(3) . .
C16 P1 C2 C3 -143.0(2) . .
C16 C19 C22 C24 59.1(4) . .
C16 C19 C22 C25 -61.2(4) . .
C16 C18 C21 C23 59.1(4) . .
C16 C18 C21 C24 -62.1(4) . .
C38 C41 C43 C40 61.0(4) . .
C38 C41 C44 C42 -61.2(4) . .
C43 C41 C38 C36 -59.7(4) . .
C43 C41 C44 C42 59.1(4) . .
C43 C40 C45 C42 -59.8(4) . .
C3 N1 C4 C5 -173.0(3) . .
C10 C13 C11 C8 60.7(3) . .
C10 C13 C11 C14 -60.5(3) . .
C21 C18 C16 P1 176.1(2) . .
C21 C18 C16 C19 59.5(3) . .
C21 C18 C16 C17 -58.0(3) . .
C33 C31 C28 C26 61.2(4) . .
C33 C31 C34 C32 -60.9(4) . .
C9 C6 C7 C10 58.2(3) . .
C9 C12 C14 C11 60.4(4) . .
C9 C12 C15 C10 -60.9(3) . .
C30 C35 C32 C29 61.1(4) . .
C30 C35 C32 C34 -59.0(4) . .
C2 P1 C6 C8 -46.3(2) . .
C2 P1 C6 C9 -164.7(2) . .
C2 P1 C6 C7 72.7(2) . .
C2 P1 C16 C19 77.3(2) . .
C2 P1 C16 C18 -41.2(3) . .
C2 P1 C16 C17 -166.2(2) . .
C37 C40 C45 C42 60.6(4) . .
C4 N1 C3 C2 174.4(3) . .
C23 C20 C17 C16 -59.8(4) . .
C23 C20 C25 C22 59.3(4) . .
C23 C21 C24 C22 -59.2(4) . .
C17 C20 C23 C21 61.0(4) . .
C17 C20 C25 C22 -60.6(4) . .
C40 C37 C36 P2 174.5(2) . .
C40 C37 C36 C39 59.9(3) . .
C40 C37 C36 C38 -58.0(3) . .
C22 C19 C16 P1 179.3(2) . .
C22 C19 C16 C18 -58.6(4) . .
C22 C19 C16 C17 60.2(3) . .
C36 P2 C26 C29 -81.7(2) . .
C36 P2 C26 C27 40.6(3) . .
C36 P2 C26 C28 160.0(2) . .
C36 P2 C5 C4 139.3(2) . .
C36 C39 C42 C45 60.5(4) . .
C36 C39 C42 C44 -59.9(4) . .
C36 C37 C40 C43 59.4(4) . .
C36 C37 C40 C45 -60.9(4) . .
C5 P2 C26 C29 164.7(2) . .
C5 P2 C26 C27 -73.0(2) . .
C5 P2 C26 C28 46.4(2) . .
C5 P2 C36 C39 -77.9(2) . .
C5 P2 C36 C38 40.6(3) . .
C5 P2 C36 C37 165.7(2) . .
C42 C39 C36 P2 -178.9(2) . .
C42 C39 C36 C38 58.8(3) . .
C42 C39 C36 C37 -60.2(3) . .
C7 C6 C9 C12 -57.1(3) . .
C7 C10 C15 C12 61.8(3) . .
C14 C11 C8 C6 59.2(3) . .
C14 C12 C15 C10 58.3(3) . .
C15 C10 C7 C6 -60.0(3) . .
C15 C12 C14 C11 -59.2(3) . .
C24 C21 C23 C20 59.7(4) . .
C24 C22 C25 C20 -59.7(3) . .
C28 C26 C29 C32 -60.3(3) . .
C28 C26 C27 C30 59.5(3) . .
C28 C31 C33 C30 -60.6(4) . .
C28 C31 C34 C32 59.6(4) . .
C34 C31 C33 C30 60.4(4) . .
C34 C31 C28 C26 -59.5(4) . .
C25 C20 C23 C21 -59.5(4) . .
C25 C20 C17 C16 60.3(4) . .
C25 C22 C24 C21 59.4(4) . .
C45 C42 C44 C41 -59.5(4) . .
C32 C35 C30 C27 -61.4(3) . .
C32 C35 C30 C33 58.9(4) . .
C44 C41 C38 C36 61.3(4) . .
C44 C41 C43 C40 -59.3(4) . .
C44 C42 C45 C40 60.3(4) . .
Cl22 Cl21 C52 Cl22 -129.4(7) . 3_756
Cl22 Cl21 C52 Cl21 -89.7(12) . 3_756
Cl22 Cl21 C52 Cl23 -5.7(7) . .
Cl22 Cl21 C52 C52 -89.7(12) . 3_756
Cl22 Cl23 C52 Cl22 127.5(8) . 3_756
Cl22 Cl23 C52 Cl21 3.3(4) . .
Cl22 Cl23 C52 Cl21 126.4(7) . 3_756
Cl22 Cl23 C52 C52 58.9(9) . 3_756
Cl21 Cl22 C52 Cl22 69.0(12) . 3_756
Cl21 Cl22 C52 Cl21 112.5(12) . 3_756
Cl21 Cl22 C52 Cl23 174.5(6) . .
Cl21 Cl22 C52 C52 69.0(12) . 3_756
Cl21 Cl23 C52 Cl22 -126.4(7) 3_756 .
Cl21 Cl23 C52 Cl22 1.1(4) 3_756 3_756
Cl21 Cl23 C52 Cl21 -123.0(8) 3_756 .
Cl21 Cl23 C52 C52 -67.5(9) 3_756 3_756
Cl23 Cl22 Cl21 Cl23 -52.2(10) . 3_756
Cl23 Cl22 Cl21 C52 -49.9(7) . 3_756
Cl23 Cl22 Cl21 C52 5.1(6) . .
Cl23 Cl22 C52 Cl22 -105.4(12) . 3_756
Cl23 Cl22 C52 Cl21 -174.5(6) . .
Cl23 Cl22 C52 Cl21 -62.0(10) . 3_756
Cl23 Cl22 C52 C52 -105.5(12) . 3_756
Cl23 Cl21 C52 Cl22 147.2(5) 3_756 .
Cl23 Cl21 C52 Cl22 17.8(7) 3_756 3_756
Cl23 Cl21 C52 Cl21 57.5(11) 3_756 3_756
Cl23 Cl21 C52 Cl23 141.5(6) 3_756 .
Cl23 Cl21 C52 C52 57.4(11) 3_756 3_756
C52 Cl22 Cl21 Cl23 -2.4(7) 3_756 3_756
C52 Cl22 Cl21 Cl23 -57.3(7) . 3_756
C52 Cl22 Cl21 C52 -54.9(8) . 3_756
C52 Cl22 Cl21 C52 54.9(8) 3_756 .
C52 Cl22 C52 Cl22 0.005(2) 3_756 3_756
C52 Cl22 C52 Cl21 -69.0(12) 3_756 .
C52 Cl22 C52 Cl21 43.5(6) 3_756 3_756
C52 Cl22 C52 Cl23 105.5(12) 3_756 .
C52 Cl21 C52 Cl22 -39.6(7) 3_756 3_756
C52 Cl21 C52 Cl22 89.7(12) 3_756 .
C52 Cl21 C52 Cl21 0.004(2) 3_756 3_756
C52 Cl21 C52 Cl23 84.0(11) 3_756 .
